data_2223356
loop_
_publ_author_name
'Yin, Zhi-Gang'
'Qian, Heng-Yu'
'Zhang, Chun-Xia'
'Zhu, Xue-Wen'

_publ_section_title
;
 2-Ethoxy-4-{[(2-nitrophenyl)hydrazono]methyl}phenol
;
_journal_coeditor_code DN2485
_journal_issue 10
_journal_name_full 'Acta Crystallographica Section E'
_journal_page_first o2575
_journal_paper_doi 10.1107/S160053680903699X
_journal_volume 65
_journal_year 2009
_chemical_formula_iupac 'C15 H15 N3 O4'
_chemical_formula_moiety 'C15 H15 N3 O4'
_chemical_formula_sum 'C15 H15 N3 O4'
_chemical_formula_weight 301.30
_chemical_name_systematic
;
2-ethoxy-4-{[(2-nitrophenyl)hydrazono]methyl}phenol
;
_space_group_IT_number 14
_symmetry_cell_setting monoclinic
_symmetry_space_group_name_Hall '-P 2ybc'
_symmetry_space_group_name_H-M 'P 1 21/c 1'
_atom_sites_solution_hydrogens geom
_atom_sites_solution_primary direct
_atom_sites_solution_secondary difmap
_cell_angle_alpha 90.00
_cell_angle_beta 102.40(3)
_cell_angle_gamma 90.00
_cell_formula_units_Z 4
_cell_length_a 14.586(3)
_cell_length_b 5.0020(10)
_cell_length_c 19.894(4)
_cell_measurement_reflns_used 1993
_cell_measurement_temperature 296(2)
_cell_measurement_theta_max 28.21
_cell_measurement_theta_min 3.14
_cell_volume 1417.6(5)
_computing_cell_refinement 'SAINT (Bruker, 1998)'
_computing_data_collection 'SMART (Bruker, 1998)'
_computing_data_reduction 'SAINT (Bruker, 1998)'
_computing_molecular_graphics
;
ORTEPIII (Burnett & Johnson, 1996), ORTEP-3 for Windows (Farrugia,
1997) and
PLATON (Spek, 2009)
;
_computing_publication_material 'SHELXL-97 (Sheldrick, 2008)'
_computing_structure_refinement 'SHELXL-97 (Sheldrick, 2008)'
_computing_structure_solution 'SHELXS-97 (Sheldrick, 2008)'
_diffrn_ambient_temperature 296(2)
_diffrn_measured_fraction_theta_full 0.993
_diffrn_measured_fraction_theta_max 0.993
_diffrn_measurement_device_type 'Bruker SMART CCD area-detector'
_diffrn_measurement_method '\w scans'
_diffrn_radiation_monochromator graphite
_diffrn_radiation_source 'fine-focus sealed tube'
_diffrn_radiation_type MoK\a
_diffrn_radiation_wavelength 0.71073
_diffrn_reflns_av_R_equivalents 0.0400
_diffrn_reflns_av_sigmaI/netI 0.0937
_diffrn_reflns_limit_h_max 16
_diffrn_reflns_limit_h_min -17
_diffrn_reflns_limit_k_max 5
_diffrn_reflns_limit_k_min -6
_diffrn_reflns_limit_l_max 24
_diffrn_reflns_limit_l_min -17
_diffrn_reflns_number 5585
_diffrn_reflns_theta_full 25.99
_diffrn_reflns_theta_max 25.99
_diffrn_reflns_theta_min 3.16
_exptl_absorpt_coefficient_mu 0.105
_exptl_absorpt_correction_T_max 0.982
_exptl_absorpt_correction_T_min 0.979
_exptl_absorpt_correction_type multi-scan
_exptl_absorpt_process_details '(SADABS; Bruker, 1998)'
_exptl_crystal_colour red
_exptl_crystal_density_diffrn 1.412
_exptl_crystal_density_method 'not measured'
_exptl_crystal_description block
_exptl_crystal_F_000 632
_exptl_crystal_size_max 0.20
_exptl_crystal_size_mid 0.18
_exptl_crystal_size_min 0.17
_refine_diff_density_max 0.126
_refine_diff_density_min -0.197
_refine_ls_extinction_method none
_refine_ls_goodness_of_fit_ref 0.717
_refine_ls_hydrogen_treatment constr
_refine_ls_matrix_type full
_refine_ls_number_parameters 201
_refine_ls_number_reflns 2762
_refine_ls_number_restraints 0
_refine_ls_restrained_S_all 0.717
_refine_ls_R_factor_all 0.0951
_refine_ls_R_factor_gt 0.0366
_refine_ls_shift/su_max 0.000
_refine_ls_shift/su_mean 0.000
_refine_ls_structure_factor_coef Fsqd
_refine_ls_weighting_details 'calc w=1/[\s^2^(Fo^2^)+(0.0305P)^2^+0.0000P] where P=(Fo^2^+2Fc^2^)/3'
_refine_ls_weighting_scheme calc
_refine_ls_wR_factor_gt 0.0649
_refine_ls_wR_factor_ref 0.0711
_reflns_number_gt 1264
_reflns_number_total 2762
_reflns_threshold_expression I>2\s(I)
_cod_data_source_file dn2485.cif
_cod_data_source_block I
_cod_depositor_comments
;
The following automatic conversions were performed:
'_symmetry_cell_setting' value 'Monoclinic' changed to 'monoclinic'
according to '/home/saulius/struct/CIF-dictionaries/cif_core.dic'
dictionary named 'cif_core.dic' version 2.4.1 from 2010-06-29.

Automatic conversion script
Id: cif_fix_enum 1527 2010-12-29 10:47:43Z saulius 

The following automatic conversions were performed:

'_symmetry_cell_setting' value 'Monoclinic' changed to 'monoclinic'
according to /home/saulius/struct/CIF-dictionaries/cif_core.dic
dictionary named 'cif_core.dic' version 2.4.1 from 2010-06-29.

Automatic conversion script
Id: cif_fix_values 1715 2011-07-08 13:25:40Z adriana 
;
_cod_original_sg_symbol_H-M P21/c
_cod_database_code 2223356
_cod_database_fobs_code 2223356

loop_
_symmetry_equiv_pos_as_xyz
'x, y, z'
'-x, y+1/2, -z+1/2'
'-x, -y, -z'
'x, -y-1/2, z-1/2'

loop_
_atom_site_type_symbol
_atom_site_label
_atom_site_fract_x
_atom_site_fract_y
_atom_site_fract_z
_atom_site_U_iso_or_equiv
_atom_site_adp_type
_atom_site_calc_flag
_atom_site_refinement_flags
_atom_site_occupancy
_atom_site_disorder_assembly
_atom_site_disorder_group
C C1 0.06946(14) 0.4950(3) 0.12464(9) 0.0311(5) Uani d . 1 . .
C C2 0.07330(15) 0.6553(4) 0.18267(10) 0.0385(5) Uani d . 1 . .
H H2A 0.0301 0.6290 0.2103 0.046 Uiso calc R 1 . .
C C3 0.13985(16) 0.8501(4) 0.19918(10) 0.0435(6) Uani d . 1 . .
H H3 0.1428 0.9562 0.2380 0.052 Uiso calc R 1 . .
C C4 0.20308(15) 0.8864(4) 0.15677(10) 0.0431(6) Uani d . 1 . .
H H4 0.2483 1.0197 0.1674 0.052 Uiso calc R 1 . .
C C5 0.20040(15) 0.7316(4) 0.10010(10) 0.0404(6) Uani d . 1 . .
H H5 0.2439 0.7620 0.0729 0.049 Uiso calc R 1 . .
C C6 0.13368(14) 0.5272(3) 0.08161(10) 0.0309(5) Uani d . 1 . .
C C7 0.19806(14) 0.2628(4) -0.06428(9) 0.0350(5) Uani d . 1 . .
H H7 0.1510 0.1341 -0.0737 0.042 Uiso calc R 1 . .
C C8 0.26434(14) 0.2814(3) -0.10903(9) 0.0320(5) Uani d . 1 . .
C C9 0.33800(14) 0.4669(3) -0.09704(9) 0.0320(5) Uani d . 1 . .
H H9 0.3455 0.5822 -0.0596 0.038 Uiso calc R 1 . .
C C10 0.39910(14) 0.4781(3) -0.14074(10) 0.0315(5) Uani d . 1 . .
C C11 0.38746(14) 0.3060(4) -0.19732(9) 0.0310(5) Uani d . 1 . .
C C12 0.31578(15) 0.1243(4) -0.20896(10) 0.0369(5) Uani d . 1 . .
H H12 0.3082 0.0102 -0.2467 0.044 Uiso calc R 1 . .
C C13 0.25466(15) 0.1098(4) -0.16481(10) 0.0375(5) Uani d . 1 . .
H H13 0.2066 -0.0161 -0.1726 0.045 Uiso calc R 1 . .
C C14 0.49775(15) 0.8147(4) -0.07617(10) 0.0397(5) Uani d . 1 . .
H H14A 0.5067 0.7107 -0.0341 0.048 Uiso calc R 1 . .
H H14B 0.4476 0.9422 -0.0764 0.048 Uiso calc R 1 . .
C C15 0.58674(16) 0.9580(4) -0.08049(11) 0.0557(7) Uani d . 1 . .
H H15A 0.6358 0.8298 -0.0802 0.084 Uiso calc R 1 . .
H H15B 0.6044 1.0757 -0.0417 0.084 Uiso calc R 1 . .
H H15C 0.5769 1.0602 -0.1223 0.084 Uiso calc R 1 . .
N N1 -0.00228(12) 0.2929(3) 0.11143(9) 0.0380(4) Uani d . 1 . .
N N2 0.13414(11) 0.3742(3) 0.02520(8) 0.0365(4) Uani d . 1 . .
H H2 0.0924 0.2519 0.0131 0.044 Uiso calc R 1 . .
N N3 0.20184(11) 0.4161(3) -0.01266(8) 0.0345(4) Uani d . 1 . .
O O1 -0.00973(10) 0.1463(3) 0.06016(7) 0.0466(4) Uani d . 1 . .
O O2 -0.05468(11) 0.2664(3) 0.15192(7) 0.0572(5) Uani d . 1 . .
O O3 0.47481(10) 0.6437(2) -0.13471(7) 0.0433(4) Uani d . 1 . .
O O4 0.44797(11) 0.3159(2) -0.24127(7) 0.0462(4) Uani d . 1 . .
H H11 0.4789 0.4540 -0.2346 0.069 Uiso calc R 1 . .

loop_
_atom_site_aniso_label
_atom_site_aniso_U_11
_atom_site_aniso_U_22
_atom_site_aniso_U_33
_atom_site_aniso_U_12
_atom_site_aniso_U_13
_atom_site_aniso_U_23
C1 0.0301(13) 0.0326(11) 0.0327(12) -0.0013(10) 0.0117(10) 0.0023(9)
C2 0.0433(15) 0.0418(12) 0.0346(12) 0.0052(12) 0.0179(11) 0.0040(10)
C3 0.0542(16) 0.0416(13) 0.0356(13) 0.0044(12) 0.0119(12) -0.0022(10)
C4 0.0453(16) 0.0383(12) 0.0458(14) -0.0061(11) 0.0099(12) -0.0029(11)
C5 0.0400(15) 0.0406(12) 0.0456(14) -0.0100(11) 0.0201(12) 0.0002(10)
C6 0.0321(13) 0.0320(11) 0.0296(12) 0.0000(10) 0.0090(10) 0.0023(9)
C7 0.0316(13) 0.0389(11) 0.0371(12) -0.0088(10) 0.0131(11) -0.0003(10)
C8 0.0311(13) 0.0342(11) 0.0343(12) -0.0021(10) 0.0151(10) -0.0006(10)
C9 0.0372(14) 0.0326(11) 0.0306(12) -0.0039(10) 0.0173(11) -0.0038(9)
C10 0.0332(13) 0.0286(11) 0.0363(12) -0.0039(10) 0.0156(10) -0.0011(9)
C11 0.0349(13) 0.0348(12) 0.0276(11) 0.0034(10) 0.0163(10) 0.0018(9)
C12 0.0450(14) 0.0373(12) 0.0305(12) -0.0057(11) 0.0128(11) -0.0082(9)
C13 0.0382(14) 0.0388(12) 0.0378(13) -0.0110(10) 0.0132(11) -0.0044(10)
C14 0.0448(14) 0.0419(11) 0.0345(12) -0.0099(11) 0.0134(11) -0.0002(10)
C15 0.0494(16) 0.0683(15) 0.0527(15) -0.0233(13) 0.0186(13) -0.0084(12)
N1 0.0358(12) 0.0444(10) 0.0388(10) -0.0033(9) 0.0187(9) 0.0033(9)
N2 0.0353(11) 0.0403(9) 0.0398(11) -0.0130(8) 0.0213(9) -0.0045(8)
N3 0.0310(11) 0.0416(10) 0.0355(10) -0.0039(8) 0.0173(9) 0.0014(8)
O1 0.0463(10) 0.0544(9) 0.0444(10) -0.0174(8) 0.0215(8) -0.0101(7)
O2 0.0517(11) 0.0749(10) 0.0563(10) -0.0173(9) 0.0363(9) -0.0046(8)
O3 0.0441(9) 0.0484(8) 0.0459(9) -0.0189(8) 0.0284(8) -0.0145(7)
O4 0.0547(11) 0.0470(9) 0.0472(9) -0.0078(8) 0.0339(8) -0.0069(7)

loop_
_atom_type_symbol
_atom_type_description
_atom_type_scat_dispersion_real
_atom_type_scat_dispersion_imag
_atom_type_scat_source
C C 0.0033 0.0016 'International Tables Vol C Tables 4.2.6.8 and 6.1.1.4'
H H 0.0000 0.0000 'International Tables Vol C Tables 4.2.6.8 and 6.1.1.4'
N N 0.0061 0.0033 'International Tables Vol C Tables 4.2.6.8 and 6.1.1.4'
O O 0.0106 0.0060 'International Tables Vol C Tables 4.2.6.8 and 6.1.1.4'

loop_
_geom_angle_atom_site_label_1
_geom_angle_atom_site_label_2
_geom_angle_atom_site_label_3
_geom_angle_site_symmetry_1
_geom_angle_site_symmetry_3
_geom_angle
_geom_angle_publ_flag
C2 C1 C6 . . 121.55(18) ?
C2 C1 N1 . . 116.94(18) ?
C6 C1 N1 . . 121.50(17) ?
C3 C2 C1 . . 120.59(19) ?
C3 C2 H2A . . 119.7 ?
C1 C2 H2A . . 119.7 ?
C2 C3 C4 . . 118.55(19) ?
C2 C3 H3 . . 120.7 ?
C4 C3 H3 . . 120.7 ?
C5 C4 C3 . . 121.6(2) ?
C5 C4 H4 . . 119.2 ?
C3 C4 H4 . . 119.2 ?
C4 C5 C6 . . 121.73(19) ?
C4 C5 H5 . . 119.1 ?
C6 C5 H5 . . 119.1 ?
N2 C6 C5 . . 119.98(17) ?
N2 C6 C1 . . 124.03(18) ?
C5 C6 C1 . . 115.98(17) ?
N3 C7 C8 . . 122.48(18) ?
N3 C7 H7 . . 118.8 ?
C8 C7 H7 . . 118.8 ?
C13 C8 C9 . . 119.29(18) ?
C13 C8 C7 . . 118.99(18) ?
C9 C8 C7 . . 121.72(17) ?
C10 C9 C8 . . 119.83(17) ?
C10 C9 H9 . . 120.1 ?
C8 C9 H9 . . 120.1 ?
O3 C10 C9 . . 126.29(18) ?
O3 C10 C11 . . 113.60(16) ?
C9 C10 C11 . . 120.11(19) ?
C12 C11 O4 . . 119.34(17) ?
C12 C11 C10 . . 120.12(17) ?
O4 C11 C10 . . 120.54(18) ?
C11 C12 C13 . . 120.11(18) ?
C11 C12 H12 . . 119.9 ?
C13 C12 H12 . . 119.9 ?
C12 C13 C8 . . 120.53(19) ?
C12 C13 H13 . . 119.7 ?
C8 C13 H13 . . 119.7 ?
O3 C14 C15 . . 107.09(16) ?
O3 C14 H14A . . 110.3 ?
C15 C14 H14A . . 110.3 ?
O3 C14 H14B . . 110.3 ?
C15 C14 H14B . . 110.3 ?
H14A C14 H14B . . 108.6 ?
C14 C15 H15A . . 109.5 ?
C14 C15 H15B . . 109.5 ?
H15A C15 H15B . . 109.5 ?
C14 C15 H15C . . 109.5 ?
H15A C15 H15C . . 109.5 ?
H15B C15 H15C . . 109.5 ?
O2 N1 O1 . . 121.13(17) ?
O2 N1 C1 . . 119.06(16) ?
O1 N1 C1 . . 119.80(16) ?
C6 N2 N3 . . 119.74(16) ?
C6 N2 H2 . . 120.1 ?
N3 N2 H2 . . 120.1 ?
C7 N3 N2 . . 115.88(16) ?
C10 O3 C14 . . 118.65(14) ?
C11 O4 H11 . . 109.5 ?

loop_
_geom_bond_atom_site_label_1
_geom_bond_atom_site_label_2
_geom_bond_site_symmetry_2
_geom_bond_distance
_geom_bond_publ_flag
C1 C2 . 1.397(2) ?
C1 C6 . 1.407(3) ?
C1 N1 . 1.438(2) ?
C2 C3 . 1.365(3) ?
C2 H2A . 0.9300 ?
C3 C4 . 1.389(3) ?
C3 H3 . 0.9300 ?
C4 C5 . 1.361(2) ?
C4 H4 . 0.9300 ?
C5 C6 . 1.405(2) ?
C5 H5 . 0.9300 ?
C6 N2 . 1.359(2) ?
C7 N3 . 1.273(2) ?
C7 C8 . 1.451(3) ?
C7 H7 . 0.9300 ?
C8 C13 . 1.386(2) ?
C8 C9 . 1.401(2) ?
C9 C10 . 1.373(3) ?
C9 H9 . 0.9300 ?
C10 O3 . 1.365(2) ?
C10 C11 . 1.398(2) ?
C11 C12 . 1.367(2) ?
C11 O4 . 1.370(2) ?
C12 C13 . 1.381(3) ?
C12 H12 . 0.9300 ?
C13 H13 . 0.9300 ?
C14 O3 . 1.426(2) ?
C14 C15 . 1.501(3) ?
C14 H14A . 0.9700 ?
C14 H14B . 0.9700 ?
C15 H15A . 0.9600 ?
C15 H15B . 0.9600 ?
C15 H15C . 0.9600 ?
N1 O2 . 1.2308(19) ?
N1 O1 . 1.2417(18) ?
N2 N3 . 1.380(2) ?
N2 H2 . 0.8600 ?
O4 H11 . 0.8200 ?

loop_
_geom_hbond_atom_site_label_D
_geom_hbond_atom_site_label_H
_geom_hbond_atom_site_label_A
_geom_hbond_site_symmetry_A
_geom_hbond_distance_DH
_geom_hbond_distance_HA
_geom_hbond_distance_DA
_geom_hbond_angle_DHA
N2 H2 O1 . 0.86 1.99 2.610(2) 127.8
O4 H11 O4 2_654 0.82 2.21 2.9842(16) 158.5

loop_
_cod_related_entry_id
_cod_related_entry_database
_cod_related_entry_code
1 ChemSpider 24743313
